data_7051734
loop_
_publ_author_name
'He, Yabing'
'Bian, Zheng'
'Kang, Chuanqing'
'Jin, Rizhe'
'Gao, Lianxun'

_publ_section_title
;
 Ultrasound-promoted chiral fluorescent organogel
;
_journal_issue 10
_journal_name_full 'New Journal of Chemistry'
_journal_page_first 2073
_journal_paper_doi 10.1039/b909127k
_journal_volume 33
_journal_year 2009
_chemical_formula_sum 'C28 H22 N2 O'
_chemical_formula_weight 402.48
_chemical_name_systematic
;
?
;
_space_group_IT_number 14
_symmetry_cell_setting monoclinic
_symmetry_space_group_name_Hall '-P 2yn'
_symmetry_space_group_name_H-M 'P 1 21/n 1'
_atom_sites_solution_hydrogens geom
_atom_sites_solution_primary direct
_atom_sites_solution_secondary difmap
_audit_creation_method SHELXL-97
_cell_angle_alpha 90.00
_cell_angle_beta 102.6110(10)
_cell_angle_gamma 90.00
_cell_formula_units_Z 4
_cell_length_a 7.6624(6)
_cell_length_b 24.225(2)
_cell_length_c 11.3419(10)
_cell_measurement_temperature 293(2)
_cell_volume 2054.5(3)
_computing_cell_refinement 'Bruker SMART'
_computing_data_collection 'Bruker SMART'
_computing_data_reduction 'Bruker SAINT'
_computing_molecular_graphics 'Bruker SHELXTL'
_computing_publication_material 'Bruker SHELXTL'
_computing_structure_refinement 'SHELXL-97 (Sheldrick, 1997)'
_computing_structure_solution 'SHELXS-97 (Sheldrick, 1990)'
_diffrn_ambient_temperature 187(2)
_diffrn_measured_fraction_theta_full 0.994
_diffrn_measured_fraction_theta_max 0.994
_diffrn_measurement_device_type 'CCD area detector'
_diffrn_measurement_method 'phi and omega scans'
_diffrn_radiation_monochromator graphite
_diffrn_radiation_source 'fine-focus sealed tube'
_diffrn_radiation_type MoK\a
_diffrn_radiation_wavelength 0.71073
_diffrn_reflns_av_R_equivalents 0.0358
_diffrn_reflns_av_sigmaI/netI 0.0431
_diffrn_reflns_limit_h_max 8
_diffrn_reflns_limit_h_min -9
_diffrn_reflns_limit_k_max 28
_diffrn_reflns_limit_k_min -29
_diffrn_reflns_limit_l_max 14
_diffrn_reflns_limit_l_min -10
_diffrn_reflns_number 11505
_diffrn_reflns_theta_full 26.03
_diffrn_reflns_theta_max 26.03
_diffrn_reflns_theta_min 1.68
_exptl_absorpt_coefficient_mu 0.079
_exptl_absorpt_correction_T_max 0.9882
_exptl_absorpt_correction_T_min 0.9766
_exptl_absorpt_correction_type multi-scan
_exptl_crystal_density_diffrn 1.301
_exptl_crystal_density_method 'not measured'
_exptl_crystal_F_000 848
_exptl_crystal_size_max 0.30
_exptl_crystal_size_mid 0.20
_exptl_crystal_size_min 0.15
_refine_diff_density_max 0.190
_refine_diff_density_min -0.157
_refine_diff_density_rms 0.037
_refine_ls_extinction_method none
_refine_ls_goodness_of_fit_ref 1.029
_refine_ls_hydrogen_treatment constr
_refine_ls_matrix_type full
_refine_ls_number_parameters 281
_refine_ls_number_reflns 4031
_refine_ls_number_restraints 0
_refine_ls_restrained_S_all 1.029
_refine_ls_R_factor_all 0.0749
_refine_ls_R_factor_gt 0.0487
_refine_ls_shift/su_max 0.000
_refine_ls_shift/su_mean 0.000
_refine_ls_structure_factor_coef Fsqd
_refine_ls_weighting_details 'calc w=1/[\s^2^(Fo^2^)+(0.0445P)^2^+0.3223P] where P=(Fo^2^+2Fc^2^)/3'
_refine_ls_weighting_scheme calc
_refine_ls_wR_factor_gt 0.0995
_refine_ls_wR_factor_ref 0.1111
_reflns_number_gt 2886
_reflns_number_total 4031
_reflns_threshold_expression >2sigma(I)
_cod_data_source_file b909127k.txt
_cod_data_source_block 8
_cod_depositor_comments
;
The following automatic conversions were performed:
'_symmetry_cell_setting' value 'Monoclinic' changed to 'monoclinic'
according to '/home/saulius/struct/CIF-dictionaries/cif_core.dic'
dictionary named 'cif_core.dic' version 2.4.1 from
2010-06-29.

'_exptl_absorpt_correction_type' value 'Multi-scan' changed
to 'multi-scan' according to
'/home/saulius/struct/CIF-dictionaries/cif_core.dic' dictionary named
'cif_core.dic' version 2.4.1 from 2010-06-29.

Automatic conversion script
Id: cif_fix_enum 1527 2010-12-29 10:47:43Z saulius 
;
_cod_original_sg_symbol_H-M P2(1)/n
_cod_database_code 7051734

loop_
_symmetry_equiv_pos_as_xyz
'x, y, z'
'-x+1/2, y+1/2, -z+1/2'
'-x, -y, -z'
'x-1/2, -y-1/2, z-1/2'

loop_
_atom_site_label
_atom_site_type_symbol
_atom_site_fract_x
_atom_site_fract_y
_atom_site_fract_z
_atom_site_U_iso_or_equiv
_atom_site_adp_type
_atom_site_occupancy
_atom_site_symmetry_multiplicity
_atom_site_calc_flag
_atom_site_refinement_flags
_atom_site_disorder_assembly
_atom_site_disorder_group
C1 C 1.3224(3) 0.24693(8) 1.10934(18) 0.0397(5) Uani 1 1 d . . .
H1 H 1.3067 0.2847 1.0959 0.048 Uiso 1 1 calc R . .
C2 C 1.4795(3) 0.22786(9) 1.17824(18) 0.0418(5) Uani 1 1 d . . .
H2 H 1.5700 0.2527 1.2104 0.050 Uiso 1 1 calc R . .
C3 C 1.5060(3) 0.17143(9) 1.20094(18) 0.0412(5) Uani 1 1 d . . .
H3 H 1.6126 0.1589 1.2494 0.049 Uiso 1 1 calc R . .
C4 C 1.3755(2) 0.13470(8) 1.15198(17) 0.0362(5) Uani 1 1 d . . .
H4 H 1.3942 0.0972 1.1676 0.043 Uiso 1 1 calc R . .
C5 C 1.2126(2) 0.15245(7) 1.07809(16) 0.0296(4) Uani 1 1 d . . .
C6 C 1.1827(2) 0.20999(7) 1.05799(16) 0.0314(4) Uani 1 1 d . . .
C7 C 1.0157(2) 0.22815(8) 0.99017(17) 0.0346(4) Uani 1 1 d . . .
H7 H 0.9956 0.2657 0.9772 0.042 Uiso 1 1 calc R . .
C8 C 0.8831(2) 0.19146(7) 0.94319(16) 0.0310(4) Uani 1 1 d . . .
C9 C 0.9135(2) 0.13313(7) 0.95749(16) 0.0293(4) Uani 1 1 d . . .
C10 C 1.0752(2) 0.11565(7) 1.02352(16) 0.0322(4) Uani 1 1 d . . .
H10 H 1.0958 0.0779 1.0330 0.039 Uiso 1 1 calc R . .
C11 C 0.7711(2) 0.09309(7) 0.90324(16) 0.0297(4) Uani 1 1 d . . .
C12 C 0.6062(2) 0.09345(7) 0.93520(16) 0.0336(4) Uani 1 1 d . . .
H12 H 0.5850 0.1190 0.9917 0.040 Uiso 1 1 calc R . .
C13 C 0.4730(2) 0.05666(7) 0.88470(16) 0.0322(4) Uani 1 1 d . . .
H13 H 0.3653 0.0569 0.9099 0.039 Uiso 1 1 calc R . .
C14 C 0.4980(2) 0.01903(7) 0.79606(16) 0.0282(4) Uani 1 1 d . . .
C15 C 0.6651(2) 0.01764(7) 0.76657(17) 0.0329(4) Uani 1 1 d . . .
H15 H 0.6867 -0.0079 0.7102 0.039 Uiso 1 1 calc R . .
C16 C 0.7999(2) 0.05374(7) 0.81995(16) 0.0336(4) Uani 1 1 d . . .
H16 H 0.9111 0.0516 0.7999 0.040 Uiso 1 1 calc R . .
C17 C 0.3459(2) -0.01471(7) 0.72991(17) 0.0297(4) Uani 1 1 d . . .
C18 C 0.3337(3) -0.02862(8) 0.60988(17) 0.0373(5) Uani 1 1 d . . .
H18 H 0.4284 -0.0187 0.5751 0.045 Uiso 1 1 calc R . .
C19 C 0.0603(2) -0.05850(7) 0.70985(16) 0.0325(4) Uani 1 1 d . . .
H19 H -0.0348 -0.0696 0.7432 0.039 Uiso 1 1 calc R . .
C20 C 0.0575(2) -0.06904(7) 0.58996(17) 0.0305(4) Uani 1 1 d . . .
C21 C 0.2042(2) -0.03157(7) 0.77991(17) 0.0336(4) Uani 1 1 d . . .
H21 H 0.2068 -0.0246 0.8609 0.040 Uiso 1 1 calc R . .
C22 C -0.0995(2) -0.09511(7) 0.50854(17) 0.0316(4) Uani 1 1 d . . .
C23 C -0.0871(3) -0.11509(7) 0.39672(17) 0.0356(5) Uani 1 1 d . . .
H23 H 0.0208 -0.1136 0.3719 0.043 Uiso 1 1 calc R . .
C24 C -0.3963(3) -0.11871(8) 0.47447(19) 0.0416(5) Uani 1 1 d . . .
H24 H -0.5029 -0.1201 0.5009 0.050 Uiso 1 1 calc R . .
C25 C -0.3957(3) -0.13905(8) 0.36143(19) 0.0438(5) Uani 1 1 d . . .
H25 H -0.4990 -0.1536 0.3126 0.053 Uiso 1 1 calc R . .
C26 C -0.2371(3) -0.13725(8) 0.32262(18) 0.0431(5) Uani 1 1 d . . .
H26 H -0.2317 -0.1509 0.2469 0.052 Uiso 1 1 calc R . .
C27 C 0.6676(2) 0.26326(7) 0.88335(18) 0.0355(5) Uani 1 1 d . . .
H27A H 0.7402 0.2856 0.8417 0.043 Uiso 1 1 calc R . .
H27B H 0.6867 0.2758 0.9664 0.043 Uiso 1 1 calc R . .
C28 C 0.4732(2) 0.26845(8) 0.82234(19) 0.0433(5) Uani 1 1 d . . .
H28A H 0.4565 0.2571 0.7396 0.065 Uiso 1 1 calc R . .
H28B H 0.4362 0.3062 0.8256 0.065 Uiso 1 1 calc R . .
H28C H 0.4030 0.2454 0.8630 0.065 Uiso 1 1 calc R . .
N1 N 0.1956(2) -0.05527(7) 0.54022(14) 0.0406(4) Uani 1 1 d . . .
N2 N -0.2517(2) -0.09692(6) 0.54921(15) 0.0389(4) Uani 1 1 d . . .
O1 O 0.71657(16) 0.20605(5) 0.87979(11) 0.0364(3) Uani 1 1 d . . .

loop_
_atom_site_aniso_label
_atom_site_aniso_U_11
_atom_site_aniso_U_22
_atom_site_aniso_U_33
_atom_site_aniso_U_23
_atom_site_aniso_U_13
_atom_site_aniso_U_12
C1 0.0386(12) 0.0373(11) 0.0423(12) -0.0028(9) 0.0070(10) -0.0047(9)
C2 0.0319(11) 0.0463(12) 0.0455(13) -0.0073(10) 0.0044(9) -0.0075(9)
C3 0.0290(11) 0.0529(13) 0.0401(12) -0.0011(10) 0.0042(9) 0.0019(9)
C4 0.0311(11) 0.0382(11) 0.0402(12) 0.0028(9) 0.0094(9) 0.0041(9)
C5 0.0272(10) 0.0348(10) 0.0288(10) -0.0009(8) 0.0102(8) 0.0003(8)
C6 0.0312(10) 0.0354(10) 0.0283(10) -0.0016(8) 0.0078(8) -0.0031(8)
C7 0.0355(11) 0.0297(10) 0.0367(11) 0.0002(8) 0.0039(9) -0.0010(8)
C8 0.0302(10) 0.0325(10) 0.0292(10) 0.0002(8) 0.0042(8) 0.0005(8)
C9 0.0305(10) 0.0301(10) 0.0287(10) -0.0011(8) 0.0097(8) -0.0010(8)
C10 0.0334(11) 0.0283(10) 0.0366(11) 0.0007(8) 0.0112(9) 0.0023(8)
C11 0.0302(10) 0.0275(9) 0.0310(10) 0.0037(8) 0.0058(8) 0.0008(8)
C12 0.0364(11) 0.0330(10) 0.0329(11) -0.0032(8) 0.0105(9) 0.0002(8)
C13 0.0297(10) 0.0343(10) 0.0345(11) 0.0035(8) 0.0114(8) 0.0008(8)
C14 0.0271(10) 0.0230(9) 0.0340(10) 0.0044(8) 0.0055(8) 0.0025(7)
C15 0.0335(11) 0.0265(10) 0.0402(11) -0.0051(8) 0.0118(9) 0.0013(8)
C16 0.0279(10) 0.0316(10) 0.0433(12) -0.0011(9) 0.0119(9) 0.0004(8)
C17 0.0284(10) 0.0237(9) 0.0371(11) 0.0043(8) 0.0073(8) 0.0044(7)
C18 0.0355(11) 0.0383(11) 0.0410(12) -0.0034(9) 0.0149(9) -0.0084(9)
C19 0.0271(10) 0.0341(10) 0.0377(11) 0.0025(8) 0.0101(8) -0.0003(8)
C20 0.0314(10) 0.0253(9) 0.0356(11) 0.0031(8) 0.0095(8) 0.0034(8)
C21 0.0317(11) 0.0360(10) 0.0338(11) 0.0011(8) 0.0084(8) 0.0009(8)
C22 0.0333(11) 0.0232(9) 0.0368(11) 0.0027(8) 0.0047(8) 0.0030(8)
C23 0.0393(11) 0.0295(10) 0.0371(11) 0.0027(8) 0.0066(9) 0.0017(8)
C24 0.0341(11) 0.0312(10) 0.0566(14) -0.0005(10) 0.0036(10) 0.0008(9)
C25 0.0438(13) 0.0312(11) 0.0486(13) -0.0005(9) -0.0069(10) 0.0002(9)
C26 0.0553(14) 0.0331(11) 0.0358(12) 0.0012(9) -0.0008(10) 0.0042(10)
C27 0.0352(11) 0.0290(10) 0.0405(12) -0.0038(8) 0.0045(9) 0.0018(8)
C28 0.0365(12) 0.0401(11) 0.0495(13) -0.0058(10) 0.0012(10) 0.0046(9)
N1 0.0418(10) 0.0424(10) 0.0400(10) -0.0037(8) 0.0141(8) -0.0070(8)
N2 0.0345(9) 0.0326(9) 0.0484(11) -0.0035(8) 0.0061(8) -0.0023(7)
O1 0.0337(7) 0.0273(7) 0.0429(8) -0.0012(6) -0.0030(6) 0.0017(5)

loop_
_atom_type_symbol
_atom_type_description
_atom_type_scat_dispersion_real
_atom_type_scat_dispersion_imag
_atom_type_scat_source
C C 0.0033 0.0016 'International Tables Vol C Tables 4.2.6.8 and 6.1.1.4'
H H 0.0000 0.0000 'International Tables Vol C Tables 4.2.6.8 and 6.1.1.4'
N N 0.0061 0.0033 'International Tables Vol C Tables 4.2.6.8 and 6.1.1.4'
O O 0.0106 0.0060 'International Tables Vol C Tables 4.2.6.8 and 6.1.1.4'

loop_
_geom_angle_atom_site_label_1
_geom_angle_atom_site_label_2
_geom_angle_atom_site_label_3
_geom_angle
_geom_angle_site_symmetry_1
_geom_angle_site_symmetry_3
_geom_angle_publ_flag
C2 C1 C6 120.91(18) . . ?
C1 C2 C3 120.73(18) . . ?
C4 C3 C2 119.96(18) . . ?
C3 C4 C5 121.23(18) . . ?
C4 C5 C10 123.04(17) . . ?
C4 C5 C6 118.99(16) . . ?
C10 C5 C6 117.96(16) . . ?
C7 C6 C1 122.67(17) . . ?
C7 C6 C5 119.19(16) . . ?
C1 C6 C5 118.13(17) . . ?
C8 C7 C6 121.19(17) . . ?
O1 C8 C7 124.46(16) . . ?
O1 C8 C9 115.06(15) . . ?
C7 C8 C9 120.48(16) . . ?
C10 C9 C8 118.15(16) . . ?
C10 C9 C11 121.29(16) . . ?
C8 C9 C11 120.56(16) . . ?
C9 C10 C5 122.90(17) . . ?
C12 C11 C16 118.01(16) . . ?
C12 C11 C9 120.97(16) . . ?
C16 C11 C9 121.02(16) . . ?
C13 C12 C11 121.32(17) . . ?
C12 C13 C14 120.85(17) . . ?
C15 C14 C13 117.72(16) . . ?
C15 C14 C17 121.75(16) . . ?
C13 C14 C17 120.35(16) . . ?
C16 C15 C14 121.06(17) . . ?
C15 C16 C11 120.91(17) . . ?
C18 C17 C21 115.95(16) . . ?
C18 C17 C14 120.49(16) . . ?
C21 C17 C14 123.47(17) . . ?
N1 C18 C17 124.86(17) . . ?
C21 C19 C20 119.69(17) . . ?
N1 C20 C19 121.56(17) . . ?
N1 C20 C22 116.64(17) . . ?
C19 C20 C22 121.79(17) . . ?
C19 C21 C17 120.17(18) . . ?
N2 C22 C23 122.87(17) . . ?
N2 C22 C20 116.42(16) . . ?
C23 C22 C20 120.70(17) . . ?
C26 C23 C22 118.80(19) . . ?
N2 C24 C25 123.9(2) . . ?
C24 C25 C26 117.93(19) . . ?
C23 C26 C25 119.6(2) . . ?
O1 C27 C28 107.79(15) . . ?
C18 N1 C20 117.68(16) . . ?
C22 N2 C24 116.90(17) . . ?
C8 O1 C27 116.95(13) . . ?

loop_
_geom_bond_atom_site_label_1
_geom_bond_atom_site_label_2
_geom_bond_distance
_geom_bond_site_symmetry_2
_geom_bond_publ_flag
C1 C2 1.365(3) . ?
C1 C6 1.419(2) . ?
C2 C3 1.398(3) . ?
C3 C4 1.363(3) . ?
C4 C5 1.410(2) . ?
C5 C10 1.415(2) . ?
C5 C6 1.423(2) . ?
C6 C7 1.411(2) . ?
C7 C8 1.368(2) . ?
C8 O1 1.367(2) . ?
C8 C9 1.436(2) . ?
C9 C10 1.368(2) . ?
C9 C11 1.489(2) . ?
C11 C12 1.388(2) . ?
C11 C16 1.393(2) . ?
C12 C13 1.382(2) . ?
C13 C14 1.401(2) . ?
C14 C15 1.393(2) . ?
C14 C17 1.485(2) . ?
C15 C16 1.388(2) . ?
C17 C18 1.386(2) . ?
C17 C21 1.392(2) . ?
C18 N1 1.340(2) . ?
C19 C21 1.375(2) . ?
C19 C20 1.379(2) . ?
C20 N1 1.345(2) . ?
C20 C22 1.488(2) . ?
C22 N2 1.345(2) . ?
C22 C23 1.380(3) . ?
C23 C26 1.377(3) . ?
C24 N2 1.347(2) . ?
C24 C25 1.375(3) . ?
C25 C26 1.381(3) . ?
C27 O1 1.439(2) . ?
C27 C28 1.504(2) . ?

loop_
_cod_related_entry_id
_cod_related_entry_database
_cod_related_entry_code
1 ChemSpider 25941778
